data_7159441
loop_
_publ_author_name
'Gugulothu, Kishan'
'Jatoth, Ramanna'
'Gudipati, Ramakrishna'
'Rajitha, Nampally'
'Dandela, Rambabu'
'Shiva Kumar, K.'

_publ_section_title
;
 Pd-catalyzed homo-coupling of benzofurans: one-pot synthesis of diverse
 3,3'-bisbenzofurans.
;
_journal_issue 27
_journal_name_full 'Organic &amp; biomolecular chemistry'
_journal_page_first 5587
_journal_page_last 5591
_journal_paper_doi 10.1039/d3ob00658a
_journal_volume 21
_journal_year 2023
_chemical_formula_moiety 'C40 H26 O4'
_chemical_formula_sum 'C40 H26 O4'
_chemical_formula_weight 570.61
_space_group_crystal_system orthorhombic
_space_group_IT_number 33
_space_group_name_Hall 'P 2c -2n'
_space_group_name_H-M_alt 'P n a 21'
_atom_sites_solution_hydrogens geom
_atom_sites_solution_primary dual
_audit_creation_date 2023-02-03
_audit_creation_method
;
Olex2 1.3-ac4
(compiled 2018.12.18 svn.r3554 for Rigaku Oxford Diffraction, GUI svn.r1)
;
_audit_update_record
;
2023-02-08 deposited with the CCDC.	2023-06-15 downloaded from the CCDC.
;
_cell_angle_alpha 90
_cell_angle_beta 90
_cell_angle_gamma 90
_cell_formula_units_Z 4
_cell_length_a 12.3643(4)
_cell_length_b 7.5268(4)
_cell_length_c 31.4217(12)
_cell_measurement_reflns_used 7932
_cell_measurement_temperature 296.71
_cell_measurement_theta_max 18.6690
_cell_measurement_theta_min 2.5720
_cell_volume 2924.2(2)
_computing_cell_refinement 'CrysAlisPro 1.171.40.35a (Rigaku OD, 2018)'
_computing_data_collection 'CrysAlisPro 1.171.40.35a (Rigaku OD, 2018)'
_computing_data_reduction 'CrysAlisPro 1.171.40.35a (Rigaku OD, 2018)'
_computing_molecular_graphics 'Olex2 (Dolomanov et al., 2009)'
_computing_publication_material 'Olex2 (Dolomanov et al., 2009)'
_computing_structure_refinement 'ShelXL (Sheldrick, 2015)'
_computing_structure_solution 'ShelXT (Sheldrick, 2015)'
_diffrn_ambient_environment air
_diffrn_ambient_temperature 296.71
_diffrn_detector 'CCD plate'
_diffrn_detector_area_resol_mean 10.0000
_diffrn_detector_type HyPix3000
_diffrn_measured_fraction_theta_full 1.000
_diffrn_measured_fraction_theta_max 0.984
_diffrn_measurement_details
;
List of Runs (angles in degrees, time in seconds):

  # Type    Start    End  Width  t~exp~   \w     \q     \k     \f   Frames
#--------------------------------------------------------------------------
  1  \w     -8.00  86.00   0.50    2.00    --   16.22  45.00   0.00  188
  2  \w     -6.00  28.00   0.50    2.00    --  -14.97-105.00  77.96   68
  3  \w    -37.00  22.00   0.50    2.00    --  -14.97 -94.00  30.00  118
  4  \w    -62.00  63.00   0.50    2.00    --   16.22 -16.00 -10.00  250
  5  \w    -39.00  55.00   0.50    2.00    --  -14.97  45.00 -90.00  188
  6  \w     -8.00  86.00   0.50    2.00    --   16.22  45.00-180.00  188
  7  \w    -37.00  22.00   0.50    2.00    --  -14.97 -94.00-150.00  118
  8  \w    -37.00  22.00   0.50    2.00    --  -14.97 -94.00-180.00  118
  9  \w    -57.00  41.00   0.50    2.00    --   16.22 -30.00 -90.00  196
 10  \w    -37.00  22.00   0.50    2.00    --  -14.97 -94.00 -60.00  118
 11  \w    -94.00  32.00   0.50    2.00    --  -14.97 -16.00 -10.00  252
 12  \w    -69.00 -10.00   0.50    2.00    --  -14.97 125.00 -90.00  118
 13  \w    -69.00 -10.00   0.50    2.00    --  -14.97 125.00 -60.00  118
 14  \w    -69.00 -10.00   0.50    2.00    --  -14.97 125.00   0.00  118
 15  \w    -69.00 -10.00   0.50    2.00    --  -14.97 125.00  60.00  118
 16  \w    -69.00 -10.00   0.50    2.00    --  -14.97 125.00 120.00  118
 17  \w    -65.00  64.00   0.50    2.00    --  -14.97  16.00 159.00  258
 18  \w    -34.00  95.00   0.50    2.00    --   16.22  16.00 159.00  258
 19  \w    -85.00  13.00   0.50    2.00    --  -14.97 -61.00 150.00  196
 20  \w    -88.00  16.00   0.50    2.00    --  -14.97 -77.00  30.00  208
 21  \w    -85.00  10.00   0.50    2.00    --  -14.97 -45.00-180.00  190
;
_diffrn_measurement_device 'four-circle diffractometer'
_diffrn_measurement_device_type 'XtaLAB Synergy, Single source at offset/far, HyPix3000'
_diffrn_measurement_method '\w scans'
_diffrn_orient_matrix_type 'CrysAlisPro convention (1999,Acta A55,543-557)'
_diffrn_orient_matrix_UB_11 0.0068957000
_diffrn_orient_matrix_UB_12 0.0221670000
_diffrn_orient_matrix_UB_13 -0.0137902000
_diffrn_orient_matrix_UB_21 -0.0102876000
_diffrn_orient_matrix_UB_22 0.0037479000
_diffrn_orient_matrix_UB_23 0.0913715000
_diffrn_orient_matrix_UB_31 0.0560096000
_diffrn_orient_matrix_UB_32 -0.0020545000
_diffrn_orient_matrix_UB_33 0.0184787000
_diffrn_radiation_monochromator mirror
_diffrn_radiation_probe x-ray
_diffrn_radiation_type MoK\a
_diffrn_radiation_wavelength 0.71073
_diffrn_reflns_av_R_equivalents 0.1074
_diffrn_reflns_av_unetI/netI 0.0700
_diffrn_reflns_Laue_measured_fraction_full 1.000
_diffrn_reflns_Laue_measured_fraction_max 0.984
_diffrn_reflns_limit_h_max 15
_diffrn_reflns_limit_h_min -15
_diffrn_reflns_limit_k_max 9
_diffrn_reflns_limit_k_min -9
_diffrn_reflns_limit_l_max 39
_diffrn_reflns_limit_l_min -39
_diffrn_reflns_number 63678
_diffrn_reflns_point_group_measured_fraction_full 1.000
_diffrn_reflns_point_group_measured_fraction_max 0.974
_diffrn_reflns_theta_full 25.242
_diffrn_reflns_theta_max 26.963
_diffrn_reflns_theta_min 2.593
_diffrn_source 'micro-focus sealed X-ray tube'
_diffrn_source_type 'PhotonJet (Mo) X-ray Source'
_exptl_absorpt_coefficient_mu 0.083
_exptl_absorpt_correction_T_max 1.00000
_exptl_absorpt_correction_T_min 0.41970
_exptl_absorpt_correction_type multi-scan
_exptl_absorpt_process_details
;
CrysAlisPro 1.171.40.35a (Rigaku Oxford Diffraction, 2018)
Empirical absorption correction using spherical harmonics,
 implemented in SCALE3 ABSPACK scaling algorithm.
;
_exptl_crystal_colour 'metallic yellowish yellow'
_exptl_crystal_colour_lustre metallic
_exptl_crystal_colour_modifier yellowish
_exptl_crystal_colour_primary yellow
_exptl_crystal_density_diffrn 1.296
_exptl_crystal_description plate
_exptl_crystal_F_000 1192
_exptl_crystal_size_max 0.2
_exptl_crystal_size_mid 0.15
_exptl_crystal_size_min 0.14
_refine_diff_density_max 0.773
_refine_diff_density_min -0.308
_refine_diff_density_rms 0.098
_refine_ls_abs_structure_details
;
 Flack x determined using 875 quotients [(I+)-(I-)]/[(I+)+(I-)]
 (Parsons, Flack and Wagner, Acta Cryst. B69 (2013) 249-259).
;
_refine_ls_abs_structure_Flack -0.4(10)
_refine_ls_extinction_method none
_refine_ls_goodness_of_fit_ref 1.154
_refine_ls_hydrogen_treatment constr
_refine_ls_matrix_type full
_refine_ls_number_parameters 331
_refine_ls_number_reflns 6198
_refine_ls_number_restraints 373
_refine_ls_restrained_S_all 1.133
_refine_ls_R_factor_all 0.2374
_refine_ls_R_factor_gt 0.1349
_refine_ls_shift/su_max 0.001
_refine_ls_shift/su_mean 0.000
_refine_ls_structure_factor_coef Fsqd
_refine_ls_weighting_details 'w=1/[\s^2^(Fo^2^)+(0.2000P)^2^] where P=(Fo^2^+2Fc^2^)/3'
_refine_ls_weighting_scheme calc
_refine_ls_wR_factor_gt 0.3198
_refine_ls_wR_factor_ref 0.4051
_reflns_Friedel_coverage 0.944
_reflns_Friedel_fraction_full 1.000
_reflns_Friedel_fraction_max 0.963
_reflns_number_gt 2598
_reflns_number_total 6198
_reflns_threshold_expression 'I > 2\s(I)'
_cod_data_source_file d3ob00658a2.cif
_cod_data_source_block exter178
_cod_depositor_comments 'Adding full bibliography for 7159441.cif.'
_cod_database_code 7159441
_shelx_shelxl_version_number 2018/3
_chemical_oxdiff_formula 'C40 H26 O4'
_shelx_space_group_comment
;
The symmetry employed for this shelxl refinement is uniquely defined
by the following loop, which should always be used as a source of
symmetry information in preference to the above space-group names.
They are only intended as comments.
;
_shelx_estimated_absorpt_t_max 0.988
_shelx_estimated_absorpt_t_min 0.984
_reflns_odcompleteness_completeness 99.88
_reflns_odcompleteness_iscentric 1
_reflns_odcompleteness_theta 26.32
_olex2_refinement_description
;
1. Fixed Uiso
 At 1.2 times of:
  All C(H) groups
2. Restrained distances
 C40-C35
 1.4 with sigma of 0.02
 C35-C40
 1.5 with sigma of 0.02
 C19-C20 \\sim C20-C15
 with sigma of 0.02
3. Uiso/Uaniso restraints and constraints
Uanis(C16) = Uanis(C15) = Uanis(C20) = Uanis(C19) = Uanis(C18) = Uanis(C17) =
Uanis(C35) = Uanis(C36) = Uanis(C37) = Uanis(C38) = Uanis(C39) = Uanis(C40)
4. Rigid body (RIGU) restrains
 All non-hydrogen atoms
 with sigma for 1-2 distances of 0.004 and sigma for 1-3 distances of 0.004
5.a Aromatic/amide H refined with riding coordinates:
 C30(H30), C14(H14), C5(H5), C2(H2), C34(H34), C40(H40), C24(H24), C23(H23),
 C22(H22), C3(H3), C31(H31), C25(H25), C10(H10), C11(H11), C4(H4), C33(H33),
 C13(H13), C39(H39), C38(H38), C36(H36), C37(H37), C20(H20), C19(H19), C16(H16),
  C18(H18), C17(H17)
;
_olex2_submission_special_instructions 'No special instructions were received'
_oxdiff_exptl_absorpt_empirical_details
;
Empirical correction (ABSPACK) includes:
- Absorption correction using spherical harmonics
- Frame scaling
;
_oxdiff_exptl_absorpt_empirical_full_max 1.455
_oxdiff_exptl_absorpt_empirical_full_min 0.589

loop_
_space_group_symop_operation_xyz
'x, y, z'
'-x, -y, z+1/2'
'x+1/2, -y+1/2, z'
'-x+1/2, y+1/2, z+1/2'

loop_
_atom_site_label
_atom_site_type_symbol
_atom_site_fract_x
_atom_site_fract_y
_atom_site_fract_z
_atom_site_U_iso_or_equiv
_atom_site_adp_type
_atom_site_occupancy
_atom_site_site_symmetry_order
_atom_site_calc_flag
_atom_site_refinement_flags_posn
_atom_site_refinement_flags_adp
_atom_site_refinement_flags_occupancy
_atom_site_disorder_assembly
_atom_site_disorder_group
O1 O 0.1466(5) 0.9272(11) 0.4650(3) 0.070(2) Uani 1 1 d . U . . .
O2 O 0.5958(5) 0.9280(12) 0.5313(3) 0.072(2) Uani 1 1 d . U . . .
C29 C 0.2891(8) 0.7990(17) 0.4220(4) 0.059(3) Uani 1 1 d . U . . .
O4 O 0.3878(11) 0.548(2) 0.6907(3) 0.164(5) Uani 1 1 d . U . . .
C30 C 0.3792(8) 0.6961(18) 0.4181(4) 0.066(3) Uani 1 1 d . U . . .
H30 H 0.425567 0.687814 0.441317 0.079 Uiso 1 1 calc R . . . .
C35 C 0.4241(16) 0.395(3) 0.3072(6) 0.1345(18) Uani 1 1 d D U . . .
C21 C 0.1361(9) 1.0087(15) 0.5045(4) 0.065(3) Uani 1 1 d . U . . .
C1 C 0.6084(8) 1.0116(16) 0.4941(5) 0.072(3) Uani 1 1 d . U . . .
C27 C 0.3132(8) 0.9469(15) 0.4959(4) 0.062(3) Uani 1 1 d . U . . .
C28 C 0.2593(7) 0.8854(15) 0.4605(4) 0.063(3) Uani 1 1 d . U . . .
C8 C 0.4871(8) 0.8937(16) 0.5370(4) 0.066(3) Uani 1 1 d . U . . .
C6 C 0.5070(8) 1.0214(15) 0.4729(4) 0.065(3) Uani 1 1 d . U . . .
C9 C 0.4593(9) 0.8024(17) 0.5762(4) 0.067(3) Uani 1 1 d . U . . .
C14 C 0.3654(7) 0.7000(18) 0.5789(4) 0.064(3) Uani 1 1 d . U . . .
H14 H 0.319178 0.691081 0.555660 0.077 Uiso 1 1 calc R . . . .
C26 C 0.2347(8) 1.0194(16) 0.5241(4) 0.064(3) Uani 1 1 d . U . . .
C5 C 0.5050(10) 1.1043(17) 0.4331(4) 0.078(3) Uani 1 1 d . U . . .
H5 H 0.440182 1.115799 0.418389 0.093 Uiso 1 1 calc R . . . .
C7 C 0.4314(8) 0.9451(16) 0.5007(4) 0.064(3) Uani 1 1 d . U . . .
C2 C 0.7047(9) 1.0697(16) 0.4767(4) 0.077(3) Uani 1 1 d . U . . .
H2 H 0.770796 1.056626 0.490476 0.093 Uiso 1 1 calc R . . . .
C34 C 0.2191(11) 0.808(2) 0.3862(5) 0.096(4) Uani 1 1 d . U . . .
H34 H 0.156009 0.874636 0.387858 0.115 Uiso 1 1 calc R . . . .
C40 C 0.3872(15) 0.228(3) 0.3214(6) 0.1345(18) Uani 1 1 d D U . . .
H40 H 0.322130 0.222252 0.336117 0.161 Uiso 1 1 calc R . . . .
C24 C 0.1443(9) 1.168(2) 0.5825(4) 0.083(4) Uani 1 1 d . U . . .
H24 H 0.146758 1.220979 0.609221 0.100 Uiso 1 1 calc R . . . .
C23 C 0.0453(10) 1.156(2) 0.5614(5) 0.092(4) Uani 1 1 d . U . . .
H23 H -0.017032 1.203620 0.573370 0.110 Uiso 1 1 calc R . . . .
C22 C 0.0413(10) 1.0704(18) 0.5216(5) 0.086(4) Uani 1 1 d . U . . .
H22 H -0.023970 1.056042 0.507268 0.103 Uiso 1 1 calc R . . . .
C3 C 0.6951(9) 1.1494(17) 0.4368(4) 0.081(3) Uani 1 1 d . U . . .
H3 H 0.757629 1.191559 0.423869 0.097 Uiso 1 1 calc R . . . .
C31 C 0.4053(10) 0.6050(18) 0.3822(4) 0.079(3) Uani 1 1 d . U . . .
H31 H 0.468713 0.538791 0.380841 0.095 Uiso 1 1 calc R . . . .
C12 C 0.4056(13) 0.633(2) 0.6508(4) 0.114(5) Uani 1 1 d . U . . .
C15 C 0.3237(16) 0.396(4) 0.6923(6) 0.1345(18) Uani 1 1 d D U . . .
O3 O 0.3565(12) 0.533(2) 0.3093(4) 0.165(6) Uani 1 1 d . U . . .
C25 C 0.2387(9) 1.1027(16) 0.5649(4) 0.075(3) Uani 1 1 d . U . . .
H25 H 0.303895 1.112820 0.579476 0.090 Uiso 1 1 calc R . . . .
C10 C 0.5237(11) 0.818(2) 0.6125(5) 0.103(5) Uani 1 1 d . U . . .
H10 H 0.585540 0.888040 0.611882 0.124 Uiso 1 1 calc R . . . .
C11 C 0.4968(13) 0.731(3) 0.6485(5) 0.124(7) Uani 1 1 d . U . . .
H11 H 0.541816 0.738090 0.672158 0.149 Uiso 1 1 calc R . . . .
C4 C 0.6001(10) 1.169(2) 0.4158(5) 0.094(4) Uani 1 1 d . U . . .
H4 H 0.598847 1.226684 0.389612 0.112 Uiso 1 1 calc R . . . .
C33 C 0.2433(12) 0.717(2) 0.3482(5) 0.108(5) Uani 1 1 d . U . . .
H33 H 0.198981 0.727082 0.324450 0.129 Uiso 1 1 calc R . . . .
C13 C 0.3416(10) 0.612(2) 0.6163(4) 0.083(4) Uani 1 1 d . U . . .
H13 H 0.281369 0.538060 0.617805 0.100 Uiso 1 1 calc R . . . .
C39 C 0.4392(16) 0.085(3) 0.3148(5) 0.1345(18) Uani 1 1 d . U . . .
H39 H 0.410180 -0.020603 0.325115 0.161 Uiso 1 1 calc R . . . .
C38 C 0.5274(16) 0.079(3) 0.2953(6) 0.1345(18) Uani 1 1 d . U . . .
H38 H 0.560927 -0.030344 0.290743 0.161 Uiso 1 1 calc R . . . .
C36 C 0.5189(15) 0.403(3) 0.2890(6) 0.1345(18) Uani 1 1 d . U . . .
H36 H 0.549167 0.512100 0.281884 0.161 Uiso 1 1 calc R . . . .
C32 C 0.3351(12) 0.612(2) 0.3474(5) 0.101(4) Uani 1 1 d . U . . .
C37 C 0.5766(14) 0.238(3) 0.2801(6) 0.1345(18) Uani 1 1 d . U . . .
H37 H 0.641743 0.236690 0.265323 0.161 Uiso 1 1 calc R . . . .
C20 C 0.2273(14) 0.417(3) 0.7104(6) 0.1345(18) Uani 1 1 d D U . . .
H20 H 0.211008 0.529431 0.720615 0.161 Uiso 1 1 calc R . . . .
C19 C 0.1565(16) 0.300(3) 0.7152(6) 0.1345(18) Uani 1 1 d D U . . .
H19 H 0.087557 0.329709 0.724746 0.161 Uiso 1 1 calc R . . . .
C16 C 0.3569(13) 0.239(3) 0.6774(5) 0.1345(18) Uani 1 1 d . U . . .
H16 H 0.420638 0.224245 0.662112 0.161 Uiso 1 1 calc R . . . .
C18 C 0.1820(15) 0.134(3) 0.7064(5) 0.1345(18) Uani 1 1 d . U . . .
H18 H 0.132335 0.044927 0.712749 0.161 Uiso 1 1 calc R . . . .
C17 C 0.2816(13) 0.086(3) 0.6878(5) 0.1345(18) Uani 1 1 d . U . . .
H17 H 0.299828 -0.032046 0.682179 0.161 Uiso 1 1 calc R . . . .

loop_
_atom_site_aniso_label
_atom_site_aniso_U_11
_atom_site_aniso_U_22
_atom_site_aniso_U_33
_atom_site_aniso_U_23
_atom_site_aniso_U_13
_atom_site_aniso_U_12
O1 0.039(4) 0.080(5) 0.091(5) 0.004(4) -0.007(3) -0.003(3)
O2 0.040(4) 0.091(6) 0.085(5) -0.010(4) -0.001(3) -0.004(4)
C29 0.040(5) 0.069(7) 0.069(6) 0.001(6) -0.005(4) -0.006(5)
O4 0.173(10) 0.238(13) 0.079(7) 0.035(8) -0.029(7) -0.094(10)
C30 0.058(7) 0.071(7) 0.069(7) 0.007(6) -0.003(5) 0.008(5)
C35 0.133(4) 0.174(5) 0.097(3) -0.006(4) 0.005(3) 0.010(4)
C21 0.043(5) 0.071(7) 0.080(7) 0.016(6) 0.008(4) 0.003(5)
C1 0.046(5) 0.075(8) 0.094(8) -0.007(7) 0.010(5) -0.003(5)
C27 0.041(4) 0.074(7) 0.071(6) 0.008(5) 0.003(4) 0.004(5)
C28 0.039(5) 0.075(7) 0.075(6) 0.007(5) 0.000(4) 0.000(5)
C8 0.042(5) 0.079(8) 0.079(6) -0.005(6) -0.005(5) -0.005(5)
C6 0.050(5) 0.062(7) 0.082(7) -0.011(5) 0.011(5) -0.005(5)
C9 0.060(6) 0.071(7) 0.069(6) -0.009(6) -0.005(5) -0.004(5)
C14 0.041(5) 0.083(8) 0.069(7) -0.003(6) -0.015(5) 0.004(5)
C26 0.044(5) 0.079(8) 0.070(6) 0.014(5) 0.005(4) 0.004(5)
C5 0.059(6) 0.087(9) 0.087(7) -0.003(7) 0.009(5) -0.001(6)
C7 0.048(5) 0.076(7) 0.068(6) -0.007(5) 0.001(4) -0.002(5)
C2 0.045(5) 0.083(9) 0.104(8) 0.000(7) 0.010(5) 0.004(5)
C34 0.079(8) 0.115(12) 0.093(9) -0.019(9) -0.035(7) 0.024(8)
C40 0.133(4) 0.174(5) 0.097(3) -0.006(4) 0.005(3) 0.010(4)
C24 0.081(7) 0.101(10) 0.068(7) 0.019(7) 0.017(5) 0.003(7)
C23 0.066(7) 0.108(11) 0.101(8) 0.028(7) 0.027(6) 0.015(7)
C22 0.053(6) 0.091(10) 0.115(9) 0.012(7) 0.012(6) 0.013(6)
C3 0.059(6) 0.076(9) 0.107(8) -0.010(7) 0.022(6) -0.011(6)
C31 0.076(8) 0.082(9) 0.079(7) 0.002(6) 0.005(5) 0.007(7)
C12 0.105(10) 0.170(15) 0.065(7) 0.008(8) -0.010(7) -0.031(10)
C15 0.133(4) 0.174(5) 0.097(3) -0.006(4) 0.005(3) 0.010(4)
O3 0.215(14) 0.192(12) 0.087(7) -0.028(7) -0.018(8) 0.092(11)
C25 0.061(6) 0.086(9) 0.077(7) 0.006(6) 0.005(5) -0.003(6)
C10 0.076(9) 0.138(13) 0.095(9) 0.013(9) -0.025(7) -0.040(9)
C11 0.128(12) 0.169(17) 0.075(10) 0.025(9) -0.050(9) -0.057(11)
C4 0.070(7) 0.110(11) 0.101(10) 0.010(9) 0.017(6) -0.009(7)
C33 0.091(10) 0.146(14) 0.086(10) -0.026(9) -0.034(8) 0.031(9)
C13 0.067(7) 0.111(11) 0.072(7) -0.006(7) 0.000(5) -0.017(7)
C39 0.133(4) 0.174(5) 0.097(3) -0.006(4) 0.005(3) 0.010(4)
C38 0.133(4) 0.174(5) 0.097(3) -0.006(4) 0.005(3) 0.010(4)
C36 0.133(4) 0.174(5) 0.097(3) -0.006(4) 0.005(3) 0.010(4)
C32 0.105(10) 0.123(12) 0.076(7) -0.006(8) -0.004(7) 0.019(8)
C37 0.133(4) 0.174(5) 0.097(3) -0.006(4) 0.005(3) 0.010(4)
C20 0.133(4) 0.174(5) 0.097(3) -0.006(4) 0.005(3) 0.010(4)
C19 0.133(4) 0.174(5) 0.097(3) -0.006(4) 0.005(3) 0.010(4)
C16 0.133(4) 0.174(5) 0.097(3) -0.006(4) 0.005(3) 0.010(4)
C18 0.133(4) 0.174(5) 0.097(3) -0.006(4) 0.005(3) 0.010(4)
C17 0.133(4) 0.174(5) 0.097(3) -0.006(4) 0.005(3) 0.010(4)

loop_
_atom_type_symbol
_atom_type_description
_atom_type_scat_dispersion_real
_atom_type_scat_dispersion_imag
_atom_type_scat_source
C C 0.0033 0.0016 'International Tables Vol C Tables 4.2.6.8 and 6.1.1.4'
H H 0.0000 0.0000 'International Tables Vol C Tables 4.2.6.8 and 6.1.1.4'
O O 0.0106 0.0060 'International Tables Vol C Tables 4.2.6.8 and 6.1.1.4'

loop_
_geom_angle_atom_site_label_1
_geom_angle_atom_site_label_2
_geom_angle_atom_site_label_3
_geom_angle
_geom_angle_site_symmetry_1
_geom_angle_site_symmetry_3
_geom_angle_publ_flag
C21 O1 C28 106.0(8) . . ?
C1 O2 C8 108.3(8) . . ?
C30 C29 C28 123.3(10) . . ?
C30 C29 C34 117.0(12) . . ?
C34 C29 C28 119.6(10) . . ?
C15 O4 C12 119.3(13) . . ?
C31 C30 C29 123.7(12) . . ?
O3 C35 C40 118.4(19) . . ?
C36 C35 C40 118(2) . . ?
C36 C35 O3 123(2) . . ?
C26 C21 O1 110.1(10) . . ?
C26 C21 C22 124.5(13) . . ?
C22 C21 O1 125.4(11) . . ?
O2 C1 C6 109.3(10) . . ?
O2 C1 C2 126.5(11) . . ?
C2 C1 C6 124.0(14) . . ?
C28 C27 C26 107.5(9) . . ?
C28 C27 C7 124.1(9) . . ?
C26 C27 C7 128.3(9) . . ?
C29 C28 O1 115.9(9) . . ?
C27 C28 O1 108.4(9) . . ?
C27 C28 C29 135.7(9) . . ?
O2 C8 C9 115.4(9) . . ?
O2 C8 C7 109.0(10) . . ?
C7 C8 C9 135.4(9) . . ?
C5 C6 C1 117.2(11) . . ?
C5 C6 C7 136.7(11) . . ?
C7 C6 C1 106.1(11) . . ?
C14 C9 C8 120.7(10) . . ?
C14 C9 C10 118.0(12) . . ?
C10 C9 C8 121.3(10) . . ?
C13 C14 C9 119.6(10) . . ?
C21 C26 C27 107.8(10) . . ?
C21 C26 C25 117.4(10) . . ?
C27 C26 C25 134.7(10) . . ?
C4 C5 C6 119.6(13) . . ?
C8 C7 C27 125.4(9) . . ?
C8 C7 C6 107.1(9) . . ?
C6 C7 C27 126.7(10) . . ?
C1 C2 C3 114.7(12) . . ?
C33 C34 C29 121.2(12) . . ?
C39 C40 C35 123(2) . . ?
C25 C24 C23 121.8(13) . . ?
C24 C23 C22 118.9(12) . . ?
C21 C22 C23 118.3(13) . . ?
C4 C3 C2 124.0(12) . . ?
C30 C31 C32 118.8(12) . . ?
C11 C12 O4 114.9(13) . . ?
C11 C12 C13 120.8(14) . . ?
C13 C12 O4 124.2(14) . . ?
C20 C15 O4 115(2) . . ?
C20 C15 C16 122(2) . . ?
C16 C15 O4 122.7(19) . . ?
C35 O3 C32 120.4(14) . . ?
C24 C25 C26 119.1(11) . . ?
C11 C10 C9 120.3(13) . . ?
C12 C11 C10 121.1(14) . . ?
C3 C4 C5 120.3(14) . . ?
C32 C33 C34 117.9(13) . . ?
C12 C13 C14 120.1(12) . . ?
C38 C39 C40 124(3) . . ?
C39 C38 C37 120(2) . . ?
C35 C36 C37 119(2) . . ?
O3 C32 C31 123.3(13) . . ?
O3 C32 C33 115.2(13) . . ?
C33 C32 C31 121.2(13) . . ?
C38 C37 C36 116.3(18) . . ?
C19 C20 C15 127(3) . . ?
C20 C19 C18 118(2) . . ?
C15 C16 C17 114.2(19) . . ?
C19 C18 C17 123(2) . . ?
C18 C17 C16 115(2) . . ?

loop_
_geom_bond_atom_site_label_1
_geom_bond_atom_site_label_2
_geom_bond_distance
_geom_bond_site_symmetry_2
_geom_bond_publ_flag
O1 C21 1.390(15) . ?
O1 C28 1.435(11) . ?
O2 C1 1.338(16) . ?
O2 C8 1.380(11) . ?
C29 C30 1.362(15) . ?
C29 C28 1.423(17) . ?
C29 C34 1.422(17) . ?
O4 C12 1.426(18) . ?
O4 C15 1.39(3) . ?
C30 C31 1.358(17) . ?
C35 C40 1.410(17) . ?
C35 O3 1.34(2) . ?
C35 C36 1.30(2) . ?
C21 C26 1.369(15) . ?
C21 C22 1.370(16) . ?
C1 C6 1.421(16) . ?
C1 C2 1.382(15) . ?
C27 C28 1.377(15) . ?
C27 C26 1.422(16) . ?
C27 C7 1.469(12) . ?
C8 C9 1.452(18) . ?
C8 C7 1.388(16) . ?
C6 C5 1.398(16) . ?
C6 C7 1.401(15) . ?
C9 C14 1.396(14) . ?
C9 C10 1.397(16) . ?
C14 C13 1.382(17) . ?
C26 C25 1.430(17) . ?
C5 C4 1.385(17) . ?
C2 C3 1.394(18) . ?
C34 C33 1.406(18) . ?
C40 C39 1.27(2) . ?
C24 C23 1.396(16) . ?
C24 C25 1.381(15) . ?
C23 C22 1.407(19) . ?
C3 C4 1.355(18) . ?
C31 C32 1.398(18) . ?
C12 C11 1.348(19) . ?
C12 C13 1.351(18) . ?
C15 C20 1.33(2) . ?
C15 C16 1.34(3) . ?
O3 C32 1.362(17) . ?
C10 C11 1.349(19) . ?
C33 C32 1.381(18) . ?
C39 C38 1.25(2) . ?
C38 C37 1.43(2) . ?
C36 C37 1.46(2) . ?
C20 C19 1.25(2) . ?
C19 C18 1.32(2) . ?
C16 C17 1.52(2) . ?
C18 C17 1.41(2) . ?
